data_4502897
loop_
_publ_author_name
'Kole, Goutam Kumar'
'Tan, Geok Kheng'
'Vittal, Jagadese J.'

_publ_section_title
;
 Photoreactivity of Ag(I) Complexes and Coordination Polymers of Pyridyl
 Acrylic Acids
;
_journal_issue 1
_journal_name_full 'Crystal Growth &amp; Design'
_journal_page_first 326
_journal_paper_doi 10.1021/cg201119c
_journal_volume 12
_journal_year 2012
_chemical_formula_sum 'C16 H16 Ag Cl N2 O9'
_chemical_formula_weight 523.63
_chemical_name_systematic
; 
 ? 
;
_space_group_IT_number 11
_symmetry_cell_setting monoclinic
_symmetry_space_group_name_Hall '-P 2yb'
_symmetry_space_group_name_H-M 'P 1 21/m 1'
_atom_sites_solution_hydrogens geom
_atom_sites_solution_primary direct
_atom_sites_solution_secondary difmap
_audit_creation_method SHELXL-97
_cell_angle_alpha 90.00
_cell_angle_beta 109.452(3)
_cell_angle_gamma 90.00
_cell_formula_units_Z 4
_cell_length_a 16.3714(18)
_cell_length_b 6.4132(7)
_cell_length_c 18.820(2)
_cell_measurement_reflns_used 861
_cell_measurement_temperature 100(2)
_cell_measurement_theta_max 27.16
_cell_measurement_theta_min 2.86
_cell_volume 1863.2(4)
_computing_cell_refinement 'Bruker SMART'
_computing_data_collection 'Bruker SMART'
_computing_data_reduction 'Bruker SAINT'
_computing_molecular_graphics 'Bruker SHELXTL'
_computing_publication_material 'Bruker SHELXTL'
_computing_structure_refinement 'SHELXL-97 (Sheldrick, 1997)'
_computing_structure_solution 'SHELXS-97 (Sheldrick, 1990)'
_diffrn_ambient_temperature 100(2)
_diffrn_measured_fraction_theta_full 0.999
_diffrn_measured_fraction_theta_max 0.999
_diffrn_measurement_device_type 'CCD area detector'
_diffrn_measurement_method 'phi and omega scans'
_diffrn_radiation_monochromator graphite
_diffrn_radiation_source 'fine-focus sealed tube'
_diffrn_radiation_type MoK\a
_diffrn_radiation_wavelength 0.71073
_diffrn_reflns_av_R_equivalents 0.0385
_diffrn_reflns_av_sigmaI/netI 0.0418
_diffrn_reflns_limit_h_max 13
_diffrn_reflns_limit_h_min -19
_diffrn_reflns_limit_k_max 7
_diffrn_reflns_limit_k_min -7
_diffrn_reflns_limit_l_max 22
_diffrn_reflns_limit_l_min -22
_diffrn_reflns_number 11159
_diffrn_reflns_theta_full 25.00
_diffrn_reflns_theta_max 25.00
_diffrn_reflns_theta_min 1.15
_exptl_absorpt_coefficient_mu 1.280
_exptl_absorpt_correction_T_max 0.6468
_exptl_absorpt_correction_T_min 0.5279
_exptl_absorpt_correction_type multi-scan
_exptl_absorpt_process_details 'Sadabs, (Sheldrick 2001)'
_exptl_crystal_colour Colourless
_exptl_crystal_density_diffrn 1.867
_exptl_crystal_density_meas ?
_exptl_crystal_density_method 'not measured'
_exptl_crystal_description Rod
_exptl_crystal_F_000 1048
_exptl_crystal_size_max 0.40
_exptl_crystal_size_mid 0.10
_exptl_crystal_size_min 0.06
_refine_diff_density_max 1.708
_refine_diff_density_min -1.969
_refine_diff_density_rms 0.134
_refine_ls_extinction_method none
_refine_ls_goodness_of_fit_ref 1.054
_refine_ls_hydrogen_treatment mixed
_refine_ls_matrix_type full
_refine_ls_number_parameters 379
_refine_ls_number_reflns 3603
_refine_ls_number_restraints 56
_refine_ls_restrained_S_all 1.632
_refine_ls_R_factor_all 0.0817
_refine_ls_R_factor_gt 0.0654
_refine_ls_shift/su_max 0.001
_refine_ls_shift/su_mean 0.000
_refine_ls_structure_factor_coef Fsqd
_refine_ls_weighting_details 'calc w=1/[\s^2^(Fo^2^)+(0.0635P)^2^+12.4960P] where P=(Fo^2^+2Fc^2^)/3'
_refine_ls_weighting_scheme calc
_refine_ls_wR_factor_gt 0.1534
_refine_ls_wR_factor_ref 0.1629
_reflns_number_gt 2853
_reflns_number_total 3603
_reflns_threshold_expression >2sigma(I)
_cod_data_source_file cg201119c_si_002.cif
_cod_data_source_block compound3
_cod_depositor_comments
;
The following automatic conversions were performed:

'_symmetry_cell_setting' value 'Monoclinic' changed to 'monoclinic'
according to /home/saulius/struct/CIF-dictionaries/cif_core.dic
dictionary named 'cif_core.dic' version 2.4.1 from
2010-06-29.

'_exptl_absorpt_correction_type' value 'Multi-scan'
changed to 'multi-scan' according to
/home/saulius/struct/CIF-dictionaries/cif_core.dic dictionary named
'cif_core.dic' version 2.4.1 from 2010-06-29.

Automatic conversion script
Id: cif_fix_values 1715 2011-07-08 13:25:40Z adriana 

The following automatic conversions were performed:

'_exptl_crystal_density_meas' value 'Not Measured' was changed to '?'
- the value is perceived as not measured.

Automatic conversion script
Id: cif_fix_values 3008 2015-01-20 13:52:24Z robertas 
;
_cod_original_sg_symbol_H-M P2(1)/m
_cod_database_code 4502897

loop_
_symmetry_equiv_pos_as_xyz
'x, y, z'
'-x, y+1/2, -z'
'-x, -y, -z'
'x, -y-1/2, z'

loop_
_atom_site_label
_atom_site_type_symbol
_atom_site_fract_x
_atom_site_fract_y
_atom_site_fract_z
_atom_site_U_iso_or_equiv
_atom_site_adp_type
_atom_site_occupancy
_atom_site_symmetry_multiplicity
_atom_site_calc_flag
_atom_site_refinement_flags
_atom_site_disorder_assembly
_atom_site_disorder_group
Ag1 Ag -0.52638(7) 0.2500 0.48664(7) 0.0401(4) Uani 1 2 d S . .
Ag2 Ag 0.49852(9) 0.2500 0.03185(9) 0.0605(5) Uani 1 2 d S . .
Cl1 Cl 0.6202(2) 0.2500 0.68183(19) 0.0381(9) Uani 1 2 d S . .
O9 O 0.5626(8) 0.2500 0.7236(7) 0.096(6) Uani 1 2 d S . .
O10 O 0.7052(8) 0.2500 0.7347(6) 0.085(5) Uani 1 2 d S . .
O11 O 0.6085(9) 0.4271(15) 0.6363(5) 0.114(5) Uani 1 1 d . . .
Cl2 Cl 0.3606(2) 0.2500 0.82242(19) 0.0409(9) Uani 1 2 d SD . .
O12 O 0.3740(12) 0.342(3) 0.8912(8) 0.107(11) Uani 0.50 1 d PD . .
O13 O 0.4026(11) 0.049(2) 0.8367(10) 0.069(5) Uani 0.50 1 d PD . .
O14 O 0.2726(7) 0.216(6) 0.7830(8) 0.103(11) Uani 0.50 1 d PD . .
O15 O 0.3984(11) 0.359(3) 0.7777(10) 0.094(8) Uani 0.50 1 d PD . .
O1W O 0.1322(10) 0.2500 0.8408(9) 0.094(5) Uani 1 2 d SD . .
H1W H 0.119(2) 0.3404(3) 0.8081(9) 0.113 Uiso 1 1 d D . .
O2W O 0.8362(8) 0.2500 0.6667(8) 0.130(9) Uani 1 2 d SD . .
H2W H 0.836(3) 0.3404(3) 0.6975(12) 0.156 Uiso 1 1 d D . .
N1 N -0.4226(8) 0.2500 0.4418(7) 0.039(3) Uani 1 2 d S A .
N2 N -0.6449(7) 0.2500 0.5101(7) 0.033(3) Uani 1 2 d S . .
N3 N 0.3956(9) 0.2500 0.0776(9) 0.050(4) Uani 1 2 d S . .
N4 N 0.6126(7) 0.2500 0.0020(6) 0.032(3) Uani 1 2 d S A .
O3 O -1.0026(8) 0.2500 0.6718(6) 0.067(4) Uani 1 2 d S . .
H3 H -1.0545 0.2500 0.6702 0.101 Uiso 1 2 calc SR . .
O4 O -1.0633(7) 0.2500 0.5471(6) 0.061(3) Uani 1 2 d S . .
O5 O 0.0877(7) 0.2500 0.2727(7) 0.073(4) Uani 1 2 d S . .
H5X H 0.0441 0.2500 0.2868 0.109 Uiso 0.373(18) 2 calc SPR A 2
O6 O -0.0129(9) 0.2500 0.1624(7) 0.071(4) Uani 1 2 d S . .
H6O H -0.0444 0.2500 0.1897 0.107 Uiso 0.627(18) 2 calc SPR A 1
O7 O 1.0371(9) 0.2500 -0.0404(9) 0.098(6) Uani 1 2 d S A .
O8 O 0.9605(11) 0.2500 -0.1604(7) 0.080(4) Uani 1 2 d S A .
H8 H 1.0102 0.2500 -0.1641 0.119 Uiso 1 2 calc SR . .
C1 C -0.3389(9) 0.2500 0.4847(9) 0.035(3) Uani 1 2 d SD . .
H1 H -0.3237 0.2500 0.5381 0.042 Uiso 1 2 calc SR . .
C2 C -0.2744(10) 0.2500 0.4524(11) 0.048(4) Uani 1 2 d SD A .
H2 H -0.2155 0.2500 0.4840 0.058 Uiso 1 2 calc SR . .
C3 C -0.2937(13) 0.2500 0.3757(11) 0.056(5) Uani 1 2 d SD . .
C4 C -0.3816(11) 0.2500 0.3325(10) 0.059(5) Uani 1 2 d SD A .
H4 H -0.3990 0.2500 0.2790 0.071 Uiso 1 2 calc SR . .
C6 C -0.2380(11) 0.2500 0.3269(11) 0.039(6) Uani 0.627(18) 2 d SPD A 1
H6 H -0.2641 0.2500 0.2736 0.047 Uiso 0.627(18) 2 calc SPR A 1
C7 C -0.1545(11) 0.2500 0.3569(11) 0.034(6) Uani 0.627(18) 2 d SPD A 1
H7 H -0.1300 0.2500 0.4103 0.041 Uiso 0.627(18) 2 calc SPR A 1
C8 C -0.0957(15) 0.2500 0.3129(12) 0.046(7) Uani 0.627(18) 2 d SPD A 1
O1 O -0.1231(12) 0.2500 0.2444(12) 0.075(8) Uani 0.627(18) 2 d SPD A 1
O2 O -0.0150(13) 0.2500 0.3516(12) 0.059(6) Uani 0.627(18) 2 d SPD A 1
H2O H 0.0143 0.2500 0.3225 0.089 Uiso 0.627(18) 2 calc SPR A 1
C5 C -0.4419(11) 0.2500 0.3675(9) 0.051(4) Uani 1 2 d SD . .
H5 H -0.5013 0.2500 0.3371 0.062 Uiso 1 2 calc SR A .
C6X C -0.2053(15) 0.2500 0.3677(18) 0.034 Uiso 0.373(18) 2 d SPD A 2
H6X H -0.1534 0.2500 0.4099 0.040 Uiso 0.373(18) 2 calc SPR A 2
C7X C -0.205(2) 0.2500 0.2982(17) 0.031 Uiso 0.373(18) 2 d SPD A 2
H7X H -0.2590 0.2500 0.2581 0.037 Uiso 0.373(18) 2 calc SPR A 2
C8X C -0.125(3) 0.2500 0.281(2) 0.058 Uiso 0.373(18) 2 d SPD A 2
O1X O -0.135(3) 0.2500 0.210(2) 0.064 Uiso 0.373(18) 2 d SPD A 2
H1X H -0.0856 0.2500 0.2049 0.096 Uiso 0.373(18) 2 calc SPR A 2
O2X O -0.053(3) 0.2500 0.328(3) 0.064 Uiso 0.373(18) 2 d SPD A 2
C9 C -0.6488(9) 0.2500 0.5804(8) 0.033(3) Uani 1 2 d S . .
H9 H -0.5964 0.2500 0.6220 0.040 Uiso 1 2 calc SR . .
C10 C -0.7271(10) 0.2500 0.5941(9) 0.039(4) Uani 1 2 d S . .
H10 H -0.7283 0.2500 0.6442 0.047 Uiso 1 2 calc SR . .
C11 C -0.8048(9) 0.2500 0.5321(9) 0.043(4) Uani 1 2 d S . .
C12 C -0.7990(10) 0.2500 0.4614(9) 0.054(5) Uani 1 2 d S . .
H12 H -0.8499 0.2500 0.4182 0.064 Uiso 1 2 calc SR . .
C13 C -0.7192(10) 0.2500 0.4538(9) 0.047(4) Uani 1 2 d S . .
H13 H -0.7167 0.2500 0.4040 0.057 Uiso 1 2 calc SR . .
C14 C -0.8926(10) 0.2500 0.5388(9) 0.045(4) Uani 1 2 d S . .
H14 H -0.9405 0.2500 0.4933 0.055 Uiso 1 2 calc SR . .
C15 C -0.9099(10) 0.2500 0.6015(10) 0.047(4) Uani 1 2 d S . .
H15 H -0.8632 0.2500 0.6479 0.056 Uiso 1 2 calc SR . .
C16 C -0.9996(9) 0.2500 0.6031(8) 0.036(3) Uani 1 2 d S . .
C17 C 0.3127(11) 0.2500 0.0362(11) 0.050(4) Uani 1 2 d S . .
H17 H 0.2975 0.2500 -0.0172 0.060 Uiso 1 2 calc SR . .
C18 C 0.2464(11) 0.2500 0.0677(12) 0.055(5) Uani 1 2 d S . .
H18 H 0.1874 0.2500 0.0362 0.066 Uiso 1 2 calc SR . .
C19 C 0.2676(13) 0.2500 0.1454(12) 0.059(5) Uani 1 2 d S . .
C20 C 0.3527(13) 0.2500 0.1877(12) 0.071(6) Uani 1 2 d S . .
H20 H 0.3700 0.2500 0.2411 0.085 Uiso 1 2 calc SR . .
C21 C 0.4133(12) 0.2500 0.1524(12) 0.071(6) Uani 1 2 d S . .
H21 H 0.4725 0.2500 0.1832 0.085 Uiso 1 2 calc SR . .
C22 C 0.2038(12) 0.2500 0.1893(12) 0.059(5) Uani 1 2 d S . .
H22 H 0.2256 0.2500 0.2429 0.071 Uiso 1 2 calc SR . .
C23 C 0.1232(13) 0.2500 0.1562(12) 0.062(5) Uani 1 2 d S . .
H23 H 0.1000 0.2500 0.1027 0.075 Uiso 1 2 calc SR . .
C24 C 0.0638(13) 0.2500 0.2027(11) 0.049(4) Uani 1 2 d S . .
C25 C 0.6106(9) 0.2500 -0.0693(8) 0.034(3) Uani 1 2 d S . .
H25 H 0.5565 0.2500 -0.1089 0.041 Uiso 1 2 calc SR . .
C26 C 0.6871(11) 0.2500 -0.0862(10) 0.052(5) Uani 1 2 d SD A .
H26 H 0.6842 0.2500 -0.1375 0.063 Uiso 1 2 calc SR . .
C27 C 0.7661(10) 0.2500 -0.0308(14) 0.062(6) Uani 1 2 d SD . .
C28 C 0.7638(10) 0.2500 0.0394(12) 0.065(6) Uani 1 2 d SD A .
H28 H 0.8173 0.2500 0.0799 0.078 Uiso 1 2 calc SR . .
C29 C 0.6907(11) 0.2500 0.0561(8) 0.046(4) Uani 1 2 d S . .
H29 H 0.6939 0.2500 0.1075 0.055 Uiso 1 2 calc SR A .
C30 C 0.8589(10) 0.2500 -0.0271(10) 0.033(6) Uani 0.627(18) 2 d SPD A 1
H30 H 0.9033 0.2500 0.0207 0.040 Uiso 0.627(18) 2 calc SPR A 1
C31 C 0.8799(13) 0.2500 -0.0874(11) 0.031(5) Uani 0.627(18) 2 d SPD A 1
H31 H 0.8333 0.2500 -0.1338 0.038 Uiso 0.627(18) 2 calc SPR A 1
C30X C 0.8344(14) 0.2500 -0.0673(12) 0.057 Uiso 0.373(18) 2 d SPD A 2
H30X H 0.8109 0.2500 -0.1208 0.068 Uiso 0.373(18) 2 calc SPR A 2
C31X C 0.9173(16) 0.2500 -0.0432(17) 0.032 Uiso 0.373(18) 2 d SPD A 2
H31X H 0.9468 0.2500 0.0097 0.038 Uiso 0.373(18) 2 calc SPR A 2
C32 C 0.9667(8) 0.2500 -0.0925(8) 0.035(3) Uani 1 2 d SD . .

loop_
_atom_site_aniso_label
_atom_site_aniso_U_11
_atom_site_aniso_U_22
_atom_site_aniso_U_33
_atom_site_aniso_U_23
_atom_site_aniso_U_13
_atom_site_aniso_U_12
Ag1 0.0320(6) 0.0436(7) 0.0579(8) 0.000 0.0326(6) 0.000
Ag2 0.0618(9) 0.0404(8) 0.1136(13) 0.000 0.0751(9) 0.000
Cl1 0.0258(17) 0.060(2) 0.0333(17) 0.000 0.0163(14) 0.000
O9 0.035(7) 0.208(19) 0.056(8) 0.000 0.030(6) 0.000
O10 0.041(7) 0.180(17) 0.038(6) 0.000 0.019(6) 0.000
O11 0.190(12) 0.101(9) 0.083(7) 0.051(7) 0.089(8) 0.086(9)
Cl2 0.0312(18) 0.063(3) 0.0276(17) 0.000 0.0083(14) 0.000
O12 0.085(13) 0.16(3) 0.074(11) -0.076(15) 0.031(11) -0.017(14)
O13 0.072(12) 0.055(11) 0.086(13) 0.020(11) 0.035(11) 0.014(10)
O14 0.035(8) 0.19(3) 0.078(10) -0.03(3) 0.014(7) -0.01(2)
O15 0.068(12) 0.13(2) 0.089(14) 0.061(14) 0.030(11) -0.015(12)
O1W 0.070(10) 0.137(15) 0.097(11) 0.000 0.057(9) 0.000
O2W 0.035(7) 0.30(3) 0.063(9) 0.000 0.023(7) 0.000
N1 0.037(7) 0.041(7) 0.046(7) 0.000 0.025(6) 0.000
N2 0.022(6) 0.041(7) 0.043(7) 0.000 0.017(5) 0.000
N3 0.047(9) 0.042(8) 0.080(10) 0.000 0.048(8) 0.000
N4 0.032(6) 0.032(6) 0.037(6) 0.000 0.020(5) 0.000
O3 0.047(7) 0.118(12) 0.039(6) 0.000 0.018(5) 0.000
O4 0.024(6) 0.098(10) 0.047(7) 0.000 -0.007(5) 0.000
O5 0.034(6) 0.123(13) 0.066(9) 0.000 0.022(6) 0.000
O6 0.068(9) 0.098(11) 0.057(8) 0.000 0.035(7) 0.000
O7 0.055(9) 0.086(11) 0.108(12) 0.000 -0.033(9) 0.000
O8 0.118(12) 0.089(11) 0.049(7) 0.000 0.051(8) 0.000
C1 0.027(7) 0.035(8) 0.050(9) 0.000 0.023(7) 0.000
C2 0.032(8) 0.028(8) 0.096(14) 0.000 0.037(9) 0.000
C3 0.087(14) 0.026(8) 0.091(13) 0.000 0.075(12) 0.000
C4 0.060(12) 0.079(14) 0.055(10) 0.000 0.041(9) 0.000
C6 0.041(14) 0.050(15) 0.040(13) 0.000 0.032(12) 0.000
C7 0.026(12) 0.043(14) 0.030(12) 0.000 0.005(10) 0.000
C8 0.059(19) 0.068(18) 0.024(14) 0.000 0.031(14) 0.000
O1 0.012(9) 0.16(2) 0.049(13) 0.000 0.001(10) 0.000
O2 0.046(13) 0.093(16) 0.047(13) 0.000 0.026(10) 0.000
C5 0.046(10) 0.066(12) 0.050(10) 0.000 0.026(8) 0.000
C9 0.025(7) 0.032(8) 0.040(8) 0.000 0.008(6) 0.000
C10 0.054(10) 0.028(8) 0.049(9) 0.000 0.035(8) 0.000
C11 0.019(7) 0.043(9) 0.063(10) 0.000 0.007(7) 0.000
C12 0.027(8) 0.079(13) 0.046(9) 0.000 0.000(7) 0.000
C13 0.033(8) 0.064(11) 0.040(8) 0.000 0.006(7) 0.000
C14 0.030(8) 0.052(10) 0.049(9) 0.000 0.006(7) 0.000
C15 0.036(9) 0.052(10) 0.051(9) 0.000 0.013(7) 0.000
C16 0.026(7) 0.045(9) 0.039(8) 0.000 0.011(7) 0.000
C17 0.056(11) 0.027(8) 0.086(13) 0.000 0.048(10) 0.000
C18 0.038(9) 0.025(8) 0.111(16) 0.000 0.038(10) 0.000
C19 0.067(13) 0.050(11) 0.081(13) 0.000 0.054(11) 0.000
C20 0.058(12) 0.095(16) 0.079(13) 0.000 0.051(11) 0.000
C21 0.048(11) 0.097(17) 0.085(14) 0.000 0.045(11) 0.000
C22 0.055(12) 0.046(11) 0.074(12) 0.000 0.019(10) 0.000
C23 0.061(12) 0.052(11) 0.069(12) 0.000 0.016(10) 0.000
C24 0.065(12) 0.038(9) 0.063(12) 0.000 0.049(10) 0.000
C25 0.034(8) 0.036(8) 0.031(7) 0.000 0.010(6) 0.000
C26 0.093(15) 0.027(8) 0.066(11) 0.000 0.066(11) 0.000
C27 0.038(10) 0.027(9) 0.140(19) 0.000 0.057(12) 0.000
C28 0.018(8) 0.059(12) 0.105(16) 0.000 0.005(9) 0.000
C29 0.054(10) 0.052(10) 0.026(7) 0.000 0.007(7) 0.000
C30 0.026(12) 0.046(14) 0.018(10) 0.000 -0.006(9) 0.000
C31 0.033(12) 0.031(12) 0.043(13) 0.000 0.030(11) 0.000
C32 0.024(7) 0.032(8) 0.052(9) 0.000 0.019(7) 0.000

loop_
_atom_type_symbol
_atom_type_description
_atom_type_scat_dispersion_real
_atom_type_scat_dispersion_imag
_atom_type_scat_source
C C 0.0033 0.0016 'International Tables Vol C Tables 4.2.6.8 and 6.1.1.4'
H H 0.0000 0.0000 'International Tables Vol C Tables 4.2.6.8 and 6.1.1.4'
N N 0.0061 0.0033 'International Tables Vol C Tables 4.2.6.8 and 6.1.1.4'
O O 0.0106 0.0060 'International Tables Vol C Tables 4.2.6.8 and 6.1.1.4'
Cl Cl 0.1484 0.1585 'International Tables Vol C Tables 4.2.6.8 and 6.1.1.4'
Ag Ag -0.8971 1.1015 'International Tables Vol C Tables 4.2.6.8 and 6.1.1.4'

loop_
_geom_angle_atom_site_label_1
_geom_angle_atom_site_label_2
_geom_angle_atom_site_label_3
_geom_angle
_geom_angle_site_symmetry_1
_geom_angle_site_symmetry_3
N2 Ag1 N1 169.4(4) . .
N2 Ag1 Ag1 100.26(7) . 3_466
N1 Ag1 Ag1 81.86(8) . 3_466
N2 Ag1 Ag1 100.26(7) . 3_456
N1 Ag1 Ag1 81.86(8) . 3_456
Ag1 Ag1 Ag1 150.56(8) 3_466 3_456
N4 Ag2 N3 172.1(5) . .
O11 Cl1 O11 108.8(9) 4_565 .
O11 Cl1 O9 111.1(5) 4_565 .
O11 Cl1 O9 111.1(5) . .
O11 Cl1 O10 109.4(6) 4_565 .
O11 Cl1 O10 109.4(6) . .
O9 Cl1 O10 106.9(7) . .
O12 Cl2 O12 50.7(18) . 4_565
O12 Cl2 O15 113.2(12) . .
O12 Cl2 O15 145.6(11) 4_565 .
O12 Cl2 O15 145.6(11) . 4_565
O12 Cl2 O15 113.2(11) 4_565 4_565
O15 Cl2 O15 60.6(18) . 4_565
O12 Cl2 O14 112.2(11) . .
O12 Cl2 O14 104.2(13) 4_565 .
O15 Cl2 O14 110.2(11) . .
O15 Cl2 O14 100.8(13) 4_565 .
O12 Cl2 O14 104.2(13) . 4_565
O12 Cl2 O14 112.2(11) 4_565 4_565
O15 Cl2 O14 100.8(13) . 4_565
O15 Cl2 O14 110.2(11) 4_565 4_565
O14 Cl2 O14 18(3) . 4_565
O12 Cl2 O13 61.7(11) . 4_565
O12 Cl2 O13 106.9(11) 4_565 4_565
O15 Cl2 O13 51.8(10) . 4_565
O15 Cl2 O13 106.5(11) 4_565 4_565
O14 Cl2 O13 125.4(19) . 4_565
O14 Cl2 O13 107.5(15) 4_565 4_565
O12 Cl2 O13 106.9(11) . .
O12 Cl2 O13 61.7(11) 4_565 .
O15 Cl2 O13 106.5(11) . .
O15 Cl2 O13 51.8(10) 4_565 .
O14 Cl2 O13 107.5(15) . .
O14 Cl2 O13 125.4(19) 4_565 .
O13 Cl2 O13 126.7(15) 4_565 .
O12 O12 Cl2 64.7(9) 4_565 .
O12 O12 O13 119.2(9) 4_565 4_565
Cl2 O12 O13 61.7(7) . 4_565
O15 O13 Cl2 61.8(9) 4_565 .
O15 O13 O12 118.1(13) 4_565 4_565
Cl2 O13 O12 56.7(8) . 4_565
O14 O14 Cl2 81.0(15) 4_565 .
O13 O15 Cl2 66.4(8) 4_565 .
O13 O15 O15 118.4(11) 4_565 4_565
Cl2 O15 O15 59.7(9) . 4_565
C5 N1 C1 118.2(13) . .
C5 N1 Ag1 118.4(10) . .
C1 N1 Ag1 123.4(9) . .
C13 N2 C9 117.1(12) . .
C13 N2 Ag1 119.6(10) . .
C9 N2 Ag1 123.3(9) . .
C17 N3 C21 116.2(14) . .
C17 N3 Ag2 123.7(12) . .
C21 N3 Ag2 120.0(12) . .
C25 N4 C29 117.5(12) . .
C25 N4 Ag2 122.6(9) . .
C29 N4 Ag2 119.9(10) . .
N1 C1 C2 120.8(14) . .
C3 C2 C1 121.4(16) . .
C2 C3 C4 116.4(14) . .
C2 C3 C6 132.3(18) . .
C4 C3 C6 111.3(16) . .
C2 C3 C6X 102.3(19) . .
C4 C3 C6X 141.3(18) . .
C6 C3 C6X 30.0(13) . .
C5 C4 C3 119.5(16) . .
C7 C6 C3 120.3(18) . .
C6 C7 C8 123.5(19) . .
O1 C8 O2 123(2) . .
O1 C8 C7 121(2) . .
O2 C8 C7 115.2(17) . .
N1 C5 C4 123.7(16) . .
C7X C6X C3 115(2) . .
C6X C7X C8X 122(3) . .
O2X C8X O1X 120(5) . .
O2X C8X C7X 124(4) . .
O1X C8X C7X 115(4) . .
N2 C9 C10 122.1(13) . .
C9 C10 C11 118.7(14) . .
C12 C11 C10 118.0(13) . .
C12 C11 C14 117.8(14) . .
C10 C11 C14 124.2(15) . .
C13 C12 C11 118.9(14) . .
N2 C13 C12 125.1(15) . .
C15 C14 C11 125.9(15) . .
C14 C15 C16 122.4(15) . .
O4 C16 O3 123.7(14) . .
O4 C16 C15 123.7(14) . .
O3 C16 C15 112.6(13) . .
N3 C17 C18 122.5(18) . .
C19 C18 C17 119.3(17) . .
C20 C19 C18 117.8(16) . .
C20 C19 C22 115.9(18) . .
C18 C19 C22 126.3(18) . .
C19 C20 C21 119(2) . .
N3 C21 C20 125.0(19) . .
C23 C22 C19 122(2) . .
C22 C23 C24 119.0(19) . .
O6 C24 O5 123.2(15) . .
O6 C24 C23 111.4(16) . .
O5 C24 C23 125.3(18) . .
N4 C25 C26 120.6(14) . .
C27 C26 C25 121.4(15) . .
C28 C27 C26 115.1(14) . .
C28 C27 C30X 136.6(18) . .
C26 C27 C30X 108.2(18) . .
C28 C27 C30 108.4(17) . .
C26 C27 C30 136.4(18) . .
C30X C27 C30 28.2(6) . .
C27 C28 C29 123.8(17) . .
C28 C29 N4 121.5(15) . .
C31 C30 C27 121.4(15) . .
C30 C31 C32 127.6(18) . .
C31X C30X C27 134.7(19) . .
C30X C31X C32 122(2) . .
O7 C32 O8 123.2(16) . .
O7 C32 C31X 93.7(17) . .
O8 C32 C31X 143.1(18) . .
O7 C32 C31 128.2(16) . .
O8 C32 C31 108.6(15) . .
C31X C32 C31 34.5(13) . .

loop_
_geom_bond_atom_site_label_1
_geom_bond_atom_site_label_2
_geom_bond_distance
_geom_bond_site_symmetry_2
Ag1 N2 2.128(11) .
Ag1 N1 2.134(11) .
Ag1 Ag1 3.3154(7) 3_466
Ag1 Ag1 3.3154(7) 3_456
Ag2 N4 2.122(11) .
Ag2 N3 2.133(12) .
Cl1 O11 1.397(9) 4_565
Cl1 O11 1.397(9) .
Cl1 O9 1.414(11) .
Cl1 O10 1.416(12) .
Cl2 O12 1.372(11) .
Cl2 O12 1.372(11) 4_565
Cl2 O15 1.390(11) .
Cl2 O15 1.390(11) 4_565
Cl2 O14 1.401(11) .
Cl2 O14 1.401(11) 4_565
Cl2 O13 1.445(12) 4_565
Cl2 O13 1.445(12) .
O12 O12 1.17(4) 4_565
O12 O13 1.45(2) 4_565
O13 O15 1.24(2) 4_565
O13 O12 1.45(2) 4_565
O14 O14 0.44(8) 4_565
O15 O13 1.24(2) 4_565
O15 O15 1.40(4) 4_565
N1 C5 1.33(2) .
N1 C1 1.338(18) .
N2 C13 1.320(18) .
N2 C9 1.346(18) .
N3 C17 1.32(2) .
N3 C21 1.34(2) .
N4 C25 1.331(17) .
N4 C29 1.343(19) .
O3 C16 1.309(18) .
O4 C16 1.210(17) .
O5 C24 1.24(2) .
O6 C24 1.23(2) .
O7 C32 1.239(18) .
O8 C32 1.248(18) .
C1 C2 1.384(17) .
C2 C3 1.37(2) .
C3 C4 1.40(3) .
C3 C6 1.494(17) .
C3 C6X 1.505(19) .
C4 C5 1.357(19) .
C6 C7 1.294(14) .
C7 C8 1.46(2) .
C8 O1 1.21(2) .
C8 O2 1.279(15) .
C6X C7X 1.308(16) .
C7X C8X 1.45(3) .
C8X O2X 1.22(3) .
C8X O1X 1.287(16) .
C9 C10 1.390(19) .
C10 C11 1.41(2) .
C11 C12 1.37(2) .
C11 C14 1.48(2) .
C12 C13 1.36(2) .
C14 C15 1.30(2) .
C15 C16 1.48(2) .
C17 C18 1.40(2) .
C18 C19 1.39(3) .
C19 C20 1.36(3) .
C19 C22 1.53(2) .
C20 C21 1.36(2) .
C22 C23 1.26(2) .
C23 C24 1.51(2) .
C25 C26 1.39(2) .
C26 C27 1.36(3) .
C27 C28 1.33(3) .
C27 C30X 1.495(19) .
C27 C30 1.498(17) .
C28 C29 1.34(2) .
C30 C31 1.290(14) .
C31 C32 1.46(2) .
C30X C31X 1.279(15) .
C31X C32 1.42(3) .

loop_
_geom_hbond_atom_site_label_D
_geom_hbond_atom_site_label_H
_geom_hbond_atom_site_label_A
_geom_hbond_distance_DH
_geom_hbond_distance_HA
_geom_hbond_distance_DA
_geom_hbond_angle_DHA
_geom_hbond_site_symmetry_A
O3 H3 O2W 0.84 1.77 2.608(18) 180.0 1_355
O5 H5X O2X 0.84 1.99 2.83(6) 175.5 .
O6 H6O O1 0.84 1.90 2.74(3) 175.7 .
O8 H8 O1W 0.84 1.97 2.80(2) 173.0 1_654
O2 H2O O5 0.84 1.75 2.59(2) 172.2 .
O1X H1X O6 0.84 1.64 2.44(5) 159.0 .
